data_4105676
loop_
_publ_author_name
'Pablo Wessig'
'Annika Matthes'

_publ_section_title
;
 Preparation of Strained Axially Chiral (1,5)Naphthalenophanes by
 Photo-dehydro-Diels-Alder Reaction
;
_journal_name_full 'Journal of the American Chemical Society'
_journal_page_first 2642
_journal_page_last 2650
_journal_paper_doi 10.1021/ja109118m
_journal_volume 133
_journal_year 2011
_chemical_formula_sum 'C26 H22 O6'
_chemical_formula_weight 430.44
_chemical_name_systematic
; 
 ? 
;
_space_group_IT_number 61
_symmetry_cell_setting orthorhombic
_symmetry_space_group_name_Hall '-P 2ac 2ab'
_symmetry_space_group_name_H-M 'P b c a'
_atom_sites_solution_hydrogens geom
_atom_sites_solution_primary direct
_atom_sites_solution_secondary difmap
_audit_creation_method SHELXL-97
_cell_angle_alpha 90.00
_cell_angle_beta 90.00
_cell_angle_gamma 90.00
_cell_formula_units_Z 8
_cell_length_a 21.071(4)
_cell_length_b 18.061(3)
_cell_length_c 10.7728(14)
_cell_measurement_temperature 180(2)
_cell_volume 4099.7(12)
_computing_structure_refinement 'SHELXL-97 (Sheldrick, 1997)'
_computing_structure_solution 'SHELXS-97 (Sheldrick, 1990)'
_diffrn_ambient_temperature 180(2)
_diffrn_measured_fraction_theta_full 0.992
_diffrn_measured_fraction_theta_max 0.992
_diffrn_radiation_monochromator graphite
_diffrn_radiation_source 'fine-focus sealed tube'
_diffrn_radiation_type MoK\a
_diffrn_radiation_wavelength 0.71073
_diffrn_reflns_av_R_equivalents 0.0233
_diffrn_reflns_av_sigmaI/netI 0.0157
_diffrn_reflns_limit_h_max 24
_diffrn_reflns_limit_h_min -24
_diffrn_reflns_limit_k_max 20
_diffrn_reflns_limit_k_min -20
_diffrn_reflns_limit_l_max 12
_diffrn_reflns_limit_l_min -12
_diffrn_reflns_number 22675
_diffrn_reflns_theta_full 24.00
_diffrn_reflns_theta_max 24.00
_diffrn_reflns_theta_min 2.24
_exptl_absorpt_coefficient_mu 0.099
_exptl_absorpt_correction_T_max 0.9882
_exptl_absorpt_correction_T_min 0.9614
_exptl_absorpt_correction_type refdelf
_exptl_crystal_density_diffrn 1.395
_exptl_crystal_F_000 1808
_exptl_crystal_size_max 0.40
_exptl_crystal_size_mid 0.32
_exptl_crystal_size_min 0.12
_refine_diff_density_max 0.193
_refine_diff_density_min -0.152
_refine_diff_density_rms 0.035
_refine_ls_extinction_coef 0.0021(6)
_refine_ls_extinction_expression Fc^*^=kFc[1+0.001xFc^2^\l^3^/sin(2\q)]^-1/4^
_refine_ls_extinction_method SHELXL
_refine_ls_goodness_of_fit_ref 1.044
_refine_ls_hydrogen_treatment mixed
_refine_ls_matrix_type full
_refine_ls_number_parameters 378
_refine_ls_number_reflns 3192
_refine_ls_number_restraints 0
_refine_ls_restrained_S_all 1.044
_refine_ls_R_factor_all 0.0339
_refine_ls_R_factor_gt 0.0288
_refine_ls_shift/su_max 0.003
_refine_ls_shift/su_mean 0.001
_refine_ls_structure_factor_coef Fsqd
_refine_ls_weighting_details 'calc w=1/[\s^2^(Fo^2^)+(0.0509P)^2^+0.6219P] where P=(Fo^2^+2Fc^2^)/3'
_refine_ls_weighting_scheme calc
_refine_ls_wR_factor_gt 0.0757
_refine_ls_wR_factor_ref 0.0775
_reflns_number_gt 2743
_reflns_number_total 3192
_reflns_threshold_expression >2sigma(I)
_cod_data_source_file ja109118m_si_001.cif
_cod_data_source_block d:\x-data\malt1
_cod_original_cell_volume 4099.7(11)
_cod_database_code 4105676

loop_
_symmetry_equiv_pos_as_xyz
'x, y, z'
'-x+1/2, -y, z+1/2'
'x+1/2, -y+1/2, -z'
'-x, y+1/2, -z+1/2'
'-x, -y, -z'
'x-1/2, y, -z-1/2'
'-x-1/2, y-1/2, z'
'x, -y-1/2, z-1/2'

loop_
_atom_site_label
_atom_site_type_symbol
_atom_site_fract_x
_atom_site_fract_y
_atom_site_fract_z
_atom_site_U_iso_or_equiv
_atom_site_adp_type
_atom_site_occupancy
_atom_site_symmetry_multiplicity
_atom_site_calc_flag
C1 C 0.33190(5) 0.36561(6) 0.53549(12) 0.0174(3) Uani 1 1 d
C2 C 0.32229(6) 0.36952(7) 0.66316(13) 0.0231(3) Uani 1 1 d
H2 H 0.3569(6) 0.3840(8) 0.7170(14) 0.025(4) Uiso 1 1 d
C3 C 0.26370(7) 0.35240(8) 0.71492(15) 0.0301(3) Uani 1 1 d
H3 H 0.2576(8) 0.3566(9) 0.8047(17) 0.043(5) Uiso 1 1 d
C4 C 0.21427(7) 0.33061(8) 0.63866(15) 0.0315(4) Uani 1 1 d
H4 H 0.1717(7) 0.3203(8) 0.6732(14) 0.036(4) Uiso 1 1 d
C5 C 0.22365(6) 0.32507(7) 0.51198(15) 0.0285(3) Uani 1 1 d
H5 H 0.1892(7) 0.3087(8) 0.4583(15) 0.032(4) Uiso 1 1 d
C6 C 0.28193(6) 0.34257(7) 0.45760(13) 0.0202(3) Uani 1 1 d
C7 C 0.29049(6) 0.33607(7) 0.31901(13) 0.0235(3) Uani 1 1 d
H7A H 0.3322(7) 0.3187(8) 0.2983(13) 0.029(4) Uiso 1 1 d
H7B H 0.2595(7) 0.3001(9) 0.2844(15) 0.037(4) Uiso 1 1 d
C8 C 0.27817(6) 0.40613(7) 0.24650(13) 0.0221(3) Uani 1 1 d
C9 C 0.30529(6) 0.46818(8) 0.05666(14) 0.0260(3) Uani 1 1 d
H9A H 0.2773(7) 0.4524(8) -0.0118(15) 0.032(4) Uiso 1 1 d
H9B H 0.2861(6) 0.5088(8) 0.1003(13) 0.020(3) Uiso 1 1 d
C10 C 0.36900(6) 0.48903(9) 0.00688(13) 0.0282(3) Uani 1 1 d
H10A H 0.3912(7) 0.4443(9) -0.0241(14) 0.031(4) Uiso 1 1 d
H10B H 0.3647(6) 0.5254(8) -0.0593(14) 0.025(4) Uiso 1 1 d
C11 C 0.45584(6) 0.55981(7) 0.08668(13) 0.0223(3) Uani 1 1 d
C12 C 0.48858(6) 0.58317(7) 0.20560(13) 0.0231(3) Uani 1 1 d
H12A H 0.5309(7) 0.5597(8) 0.2030(14) 0.031(4) Uiso 1 1 d
H12B H 0.4942(7) 0.6367(9) 0.1993(14) 0.034(4) Uiso 1 1 d
C13 C 0.45081(5) 0.56315(7) 0.31936(12) 0.0189(3) Uani 1 1 d
C14 C 0.41010(6) 0.61429(7) 0.37030(13) 0.0216(3) Uani 1 1 d
H14 H 0.4127(6) 0.6649(8) 0.3418(13) 0.026(4) Uiso 1 1 d
C15 C 0.36518(6) 0.59370(7) 0.46050(13) 0.0228(3) Uani 1 1 d
H15 H 0.3370(6) 0.6317(8) 0.4972(14) 0.026(4) Uiso 1 1 d
C16 C 0.35925(6) 0.52144(7) 0.49631(12) 0.0198(3) Uani 1 1 d
H16 H 0.3272(6) 0.5078(7) 0.5568(14) 0.023(3) Uiso 1 1 d
C17 C 0.40072(5) 0.46683(7) 0.44783(11) 0.0160(3) Uani 1 1 d
C18 C 0.39334(5) 0.38968(7) 0.47726(11) 0.0159(3) Uani 1 1 d
C19 C 0.43858(5) 0.33928(7) 0.44039(11) 0.0159(3) Uani 1 1 d
C20 C 0.49189(5) 0.36324(7) 0.36824(11) 0.0157(3) Uani 1 1 d
C21 C 0.49442(6) 0.43508(7) 0.32691(12) 0.0173(3) Uani 1 1 d
H21 H 0.5297(7) 0.4491(7) 0.2729(13) 0.023(3) Uiso 1 1 d
C22 C 0.44947(5) 0.48867(7) 0.36431(11) 0.0160(3) Uani 1 1 d
C23 C 0.54494(5) 0.31112(7) 0.34094(12) 0.0184(3) Uani 1 1 d
C24 C 0.59479(6) 0.33217(8) 0.24749(14) 0.0251(3) Uani 1 1 d
H24A H 0.6159(8) 0.3780(10) 0.2715(16) 0.045(5) Uiso 1 1 d
H24B H 0.6246(8) 0.2927(10) 0.2427(16) 0.048(5) Uiso 1 1 d
H24C H 0.5757(8) 0.3408(9) 0.1675(17) 0.047(5) Uiso 1 1 d
C25 C 0.42797(5) 0.25782(7) 0.46840(12) 0.0176(3) Uani 1 1 d
C26 C 0.44289(8) 0.23130(8) 0.59628(14) 0.0278(3) Uani 1 1 d
H26A H 0.4448(8) 0.1767(11) 0.6010(17) 0.055(5) Uiso 1 1 d
H26B H 0.4136(9) 0.2526(11) 0.6547(19) 0.065(6) Uiso 1 1 d
H26C H 0.4847(10) 0.2525(11) 0.6213(19) 0.063(6) Uiso 1 1 d
O1 O 0.24068(5) 0.45322(6) 0.27403(10) 0.0468(3) Uani 1 1 d
O2 O 0.31278(4) 0.40669(5) 0.14187(9) 0.0269(2) Uani 1 1 d
O3 O 0.40441(4) 0.51881(6) 0.11025(9) 0.0292(3) Uani 1 1 d
O4 O 0.47335(5) 0.57580(5) -0.01634(9) 0.0316(3) Uani 1 1 d
O5 O 0.54829(4) 0.25206(5) 0.39536(9) 0.0285(3) Uani 1 1 d
O6 O 0.40512(4) 0.21786(5) 0.38968(9) 0.0271(2) Uani 1 1 d

loop_
_atom_site_aniso_label
_atom_site_aniso_U_11
_atom_site_aniso_U_22
_atom_site_aniso_U_33
_atom_site_aniso_U_23
_atom_site_aniso_U_13
_atom_site_aniso_U_12
C1 0.0171(6) 0.0131(6) 0.0220(8) 0.0014(5) 0.0024(5) 0.0018(5)
C2 0.0267(7) 0.0205(7) 0.0223(8) 0.0009(5) 0.0036(6) 0.0007(5)
C3 0.0381(8) 0.0246(7) 0.0277(9) 0.0046(6) 0.0147(7) 0.0038(6)
C4 0.0243(7) 0.0254(7) 0.0449(10) 0.0100(7) 0.0150(7) 0.0001(6)
C5 0.0182(7) 0.0236(7) 0.0436(10) 0.0044(6) -0.0003(6) -0.0028(5)
C6 0.0191(6) 0.0155(6) 0.0260(8) 0.0014(5) 0.0002(5) 0.0007(5)
C7 0.0215(7) 0.0221(7) 0.0269(8) -0.0036(6) -0.0038(6) -0.0016(6)
C8 0.0172(6) 0.0275(7) 0.0218(8) -0.0040(6) -0.0019(5) 0.0004(6)
C9 0.0234(7) 0.0312(8) 0.0235(8) 0.0015(6) -0.0037(6) 0.0014(6)
C10 0.0272(7) 0.0415(9) 0.0159(8) 0.0009(6) -0.0034(6) -0.0027(6)
C11 0.0220(7) 0.0193(7) 0.0256(8) 0.0057(6) 0.0037(6) 0.0033(5)
C12 0.0227(7) 0.0186(7) 0.0280(8) 0.0055(6) 0.0005(5) -0.0032(5)
C13 0.0175(6) 0.0184(7) 0.0208(7) 0.0007(5) -0.0059(5) -0.0039(5)
C14 0.0239(7) 0.0153(7) 0.0255(8) 0.0004(5) -0.0073(5) -0.0015(5)
C15 0.0198(6) 0.0206(7) 0.0279(8) -0.0057(6) -0.0041(5) 0.0035(5)
C16 0.0154(6) 0.0221(7) 0.0218(7) -0.0022(5) -0.0009(5) 0.0005(5)
C17 0.0136(6) 0.0193(6) 0.0151(7) -0.0015(5) -0.0044(5) -0.0009(5)
C18 0.0157(6) 0.0190(6) 0.0131(6) -0.0007(5) -0.0020(5) -0.0012(5)
C19 0.0163(6) 0.0183(6) 0.0132(7) -0.0001(5) -0.0023(5) -0.0005(5)
C20 0.0150(6) 0.0192(6) 0.0129(7) -0.0016(5) -0.0020(5) 0.0000(5)
C21 0.0151(6) 0.0215(7) 0.0151(7) 0.0000(5) -0.0003(5) -0.0022(5)
C22 0.0151(6) 0.0180(6) 0.0150(7) -0.0010(5) -0.0048(5) -0.0019(5)
C23 0.0180(6) 0.0188(7) 0.0182(7) -0.0028(5) -0.0015(5) -0.0011(5)
C24 0.0211(7) 0.0258(7) 0.0284(9) 0.0006(6) 0.0057(6) 0.0051(6)
C25 0.0140(6) 0.0195(6) 0.0195(7) -0.0014(5) 0.0031(5) 0.0021(5)
C26 0.0387(8) 0.0233(8) 0.0215(8) 0.0041(6) 0.0006(6) 0.0047(6)
O1 0.0552(7) 0.0476(7) 0.0375(7) 0.0135(5) 0.0179(5) 0.0282(6)
O2 0.0276(5) 0.0279(5) 0.0251(6) 0.0006(4) 0.0050(4) 0.0036(4)
O3 0.0239(5) 0.0454(6) 0.0183(5) 0.0030(4) -0.0012(4) -0.0098(4)
O4 0.0384(6) 0.0328(6) 0.0236(6) 0.0074(4) 0.0060(4) -0.0041(4)
O5 0.0267(5) 0.0207(5) 0.0381(6) 0.0055(4) 0.0062(4) 0.0048(4)
O6 0.0332(5) 0.0207(5) 0.0275(6) -0.0031(4) -0.0053(4) -0.0027(4)

loop_
_atom_type_symbol
_atom_type_description
_atom_type_scat_dispersion_real
_atom_type_scat_dispersion_imag
_atom_type_scat_source
C C 0.0033 0.0016 'International Tables Vol C Tables 4.2.6.8 and 6.1.1.4'
H H 0.0000 0.0000 'International Tables Vol C Tables 4.2.6.8 and 6.1.1.4'
O O 0.0106 0.0060 'International Tables Vol C Tables 4.2.6.8 and 6.1.1.4'

loop_
_geom_angle_atom_site_label_1
_geom_angle_atom_site_label_2
_geom_angle_atom_site_label_3
_geom_angle
C2 C1 C6 119.65(11)
C2 C1 C18 121.54(11)
C6 C1 C18 118.72(11)
C3 C2 C1 120.96(13)
C3 C2 H2 119.3(8)
C1 C2 H2 119.7(8)
C4 C3 C2 119.59(14)
C4 C3 H3 120.7(10)
C2 C3 H3 119.7(10)
C5 C4 C3 119.93(13)
C5 C4 H4 119.2(9)
C3 C4 H4 120.9(9)
C4 C5 C6 121.55(13)
C4 C5 H5 120.1(9)
C6 C5 H5 118.4(9)
C5 C6 C1 118.29(13)
C5 C6 C7 120.17(12)
C1 C6 C7 121.54(11)
C6 C7 C8 115.24(11)
C6 C7 H7A 111.4(9)
C8 C7 H7A 108.1(9)
C6 C7 H7B 110.1(9)
C8 C7 H7B 103.9(9)
H7A C7 H7B 107.5(12)
O1 C8 O2 124.09(12)
O1 C8 C7 125.48(13)
O2 C8 C7 110.34(11)
O2 C9 C10 108.82(11)
O2 C9 H9A 108.5(9)
C10 C9 H9A 110.0(9)
O2 C9 H9B 108.7(8)
C10 C9 H9B 111.2(8)
H9A C9 H9B 109.6(12)
O3 C10 C9 106.35(11)
O3 C10 H10A 108.6(9)
C9 C10 H10A 109.8(9)
O3 C10 H10B 111.2(8)
C9 C10 H10B 110.4(8)
H10A C10 H10B 110.3(12)
O4 C11 O3 123.79(12)
O4 C11 C12 124.94(12)
O3 C11 C12 111.27(11)
C13 C12 C11 112.38(10)
C13 C12 H12A 113.4(9)
C11 C12 H12A 105.5(9)
C13 C12 H12B 111.0(9)
C11 C12 H12B 105.8(9)
H12A C12 H12B 108.3(12)
C14 C13 C22 118.98(12)
C14 C13 C12 119.58(11)
C22 C13 C12 120.80(11)
C13 C14 C15 121.20(12)
C13 C14 H14 118.3(8)
C15 C14 H14 120.5(8)
C16 C15 C14 120.60(12)
C16 C15 H15 119.7(8)
C14 C15 H15 119.7(8)
C15 C16 C17 120.28(12)
C15 C16 H16 119.7(8)
C17 C16 H16 120.0(8)
C16 C17 C22 119.05(11)
C16 C17 C18 121.78(11)
C22 C17 C18 119.14(10)
C19 C18 C17 120.16(11)
C19 C18 C1 121.71(11)
C17 C18 C1 117.75(10)
C18 C19 C20 119.98(11)
C18 C19 C25 118.78(10)
C20 C19 C25 121.05(10)
C21 C20 C19 119.46(11)
C21 C20 C23 120.24(11)
C19 C20 C23 120.28(11)
C20 C21 C22 121.93(12)
C20 C21 H21 117.9(8)
C22 C21 H21 120.1(8)
C21 C22 C17 118.35(11)
C21 C22 C13 122.32(11)
C17 C22 C13 119.32(11)
O5 C23 C20 120.07(11)
O5 C23 C24 120.18(11)
C20 C23 C24 119.75(11)
C23 C24 H24A 110.9(10)
C23 C24 H24B 108.0(10)
H24A C24 H24B 110.4(13)
C23 C24 H24C 110.4(10)
H24A C24 H24C 107.0(14)
H24B C24 H24C 110.3(14)
O6 C25 C26 122.55(12)
O6 C25 C19 119.73(11)
C26 C25 C19 117.62(11)
C25 C26 H26A 112.1(11)
C25 C26 H26B 109.9(12)
H26A C26 H26B 113.0(16)
C25 C26 H26C 108.2(12)
H26A C26 H26C 109.5(15)
H26B C26 H26C 103.7(16)
C8 O2 C9 118.58(10)
C11 O3 C10 118.59(10)

loop_
_geom_bond_atom_site_label_1
_geom_bond_atom_site_label_2
_geom_bond_distance
C1 C2 1.3919(19)
C1 C6 1.4092(18)
C1 C18 1.5030(16)
C2 C3 1.3895(19)
C2 H2 0.968(14)
C3 C4 1.384(2)
C3 H3 0.979(18)
C4 C5 1.383(2)
C4 H4 0.989(16)
C5 C6 1.3968(19)
C5 H5 0.975(16)
C6 C7 1.5085(19)
C7 C8 1.5094(19)
C7 H7A 0.959(15)
C7 H7B 0.993(16)
C8 O1 1.1981(16)
C8 O2 1.3425(16)
C9 O2 1.4495(17)
C9 C10 1.4939(19)
C9 H9A 0.986(16)
C9 H9B 0.960(14)
C10 O3 1.4444(16)
C10 H10A 0.991(16)
C10 H10B 0.974(15)
C11 O4 1.2047(16)
C11 O3 1.3367(16)
C11 C12 1.5150(19)
C12 C13 1.5053(18)
C12 H12A 0.988(16)
C12 H12B 0.977(16)
C13 C14 1.3748(18)
C13 C22 1.4300(17)
C14 C15 1.4065(19)
C14 H14 0.966(15)
C15 C16 1.3665(18)
C15 H15 0.990(15)
C16 C17 1.4176(17)
C16 H16 0.970(14)
C17 C22 1.4213(17)
C17 C18 1.4374(17)
C18 C19 1.3765(17)
C19 C20 1.4330(17)
C19 C25 1.5185(17)
C20 C21 1.3728(18)
C20 C23 1.4907(17)
C21 C22 1.4130(17)
C21 H21 0.977(15)
C23 O5 1.2192(16)
C23 C24 1.5037(18)
C24 H24A 0.975(18)
C24 H24B 0.951(18)
C24 H24C 0.963(19)
C25 O6 1.2131(15)
C25 C26 1.4920(19)
C26 H26A 0.99(2)
C26 H26B 0.96(2)
C26 H26C 1.00(2)

loop_
_geom_torsion_atom_site_label_1
_geom_torsion_atom_site_label_2
_geom_torsion_atom_site_label_3
_geom_torsion_atom_site_label_4
_geom_torsion
C6 C1 C2 C3 -1.26(19)
C18 C1 C2 C3 175.10(11)
C1 C2 C3 C4 0.5(2)
C2 C3 C4 C5 0.8(2)
C3 C4 C5 C6 -1.4(2)
C4 C5 C6 C1 0.62(19)
C4 C5 C6 C7 -179.86(12)
C2 C1 C6 C5 0.70(17)
C18 C1 C6 C5 -175.76(11)
C2 C1 C6 C7 -178.81(12)
C18 C1 C6 C7 4.73(17)
C5 C6 C7 C8 93.02(14)
C1 C6 C7 C8 -87.48(14)
C6 C7 C8 O1 -31.73(19)
C6 C7 C8 O2 151.76(11)
O2 C9 C10 O3 -67.33(15)
O4 C11 C12 C13 172.46(12)
O3 C11 C12 C13 -7.46(15)
C11 C12 C13 C14 -93.74(14)
C11 C12 C13 C22 76.94(14)
C22 C13 C14 C15 -3.45(18)
C12 C13 C14 C15 167.41(11)
C13 C14 C15 C16 -2.56(19)
C14 C15 C16 C17 3.43(19)
C15 C16 C17 C22 1.70(18)
C15 C16 C17 C18 -175.98(11)
C16 C17 C18 C19 -172.51(11)
C22 C17 C18 C19 9.82(17)
C16 C17 C18 C1 14.38(17)
C22 C17 C18 C1 -163.29(11)
C2 C1 C18 C19 101.49(15)
C6 C1 C18 C19 -82.12(15)
C2 C1 C18 C17 -85.51(14)
C6 C1 C18 C17 90.88(14)
C17 C18 C19 C20 -2.49(17)
C1 C18 C19 C20 170.35(11)
C17 C18 C19 C25 -177.52(11)
C1 C18 C19 C25 -4.69(17)
C18 C19 C20 C21 -5.90(18)
C25 C19 C20 C21 169.02(11)
C18 C19 C20 C23 172.59(11)
C25 C19 C20 C23 -12.49(17)
C19 C20 C21 C22 6.98(18)
C23 C20 C21 C22 -171.51(11)
C20 C21 C22 C17 0.40(18)
C20 C21 C22 C13 -178.42(11)
C16 C17 C22 C21 173.53(11)
C18 C17 C22 C21 -8.73(16)
C16 C17 C22 C13 -7.62(17)
C18 C17 C22 C13 170.12(11)
C14 C13 C22 C21 -172.72(11)
C12 C13 C22 C21 16.54(18)
C14 C13 C22 C17 8.47(17)
C12 C13 C22 C17 -162.26(11)
C21 C20 C23 O5 166.93(12)
C19 C20 C23 O5 -11.55(18)
C21 C20 C23 C24 -12.16(18)
C19 C20 C23 C24 169.36(11)
C18 C19 C25 O6 96.14(14)
C20 C19 C25 O6 -78.84(15)
C18 C19 C25 C26 -80.25(14)
C20 C19 C25 C26 104.77(14)
O1 C8 O2 C9 0.68(19)
C7 C8 O2 C9 177.25(11)
C10 C9 O2 C8 140.04(12)
O4 C11 O3 C10 2.77(19)
C12 C11 O3 C10 -177.30(11)
C9 C10 O3 C11 -162.06(11)

loop_
_cod_related_entry_id
_cod_related_entry_database
_cod_related_entry_code
1 ChemSpider 30660232
